data_4036955
loop_
_publ_author_name
'Clay, Anthony'
'Vallavoju, Nandini'
'Krishnan, Retheesh'
'Ugrinov, Angel'
'Sivaguru, Jayaraman'

_publ_section_title
;
 Metal-Free Visible Light-Mediated Photocatalysis: Controlling
 Intramolecular [2 + 2] Photocycloaddition of Enones through Axial
 Chirality.
;
_journal_issue 16
_journal_name_full 'The Journal of organic chemistry'
_journal_page_first 7191
_journal_page_last 7200
_journal_paper_doi 10.1021/acs.joc.6b01066
_journal_volume 81
_journal_year 2016
_chemical_absolute_configuration ad
_chemical_formula_moiety 'C23 H29 N O5'
_chemical_formula_sum 'C23 H29 N O5'
_chemical_formula_weight 399.47
_space_group_crystal_system orthorhombic
_space_group_IT_number 19
_space_group_name_Hall 'P 2ac 2ab'
_space_group_name_H-M_alt 'P 21 21 21'
_atom_sites_solution_hydrogens geom
_atom_sites_solution_primary direct
_audit_creation_date 2016-04-29
_audit_creation_method
;
Olex2 1.2
(compiled 2016.02.19 svn.r3266 for OlexSys, GUI svn.r5155)
;
_cell_angle_alpha 90
_cell_angle_beta 90
_cell_angle_gamma 90
_cell_formula_units_Z 4
_cell_length_a 8.0354(6)
_cell_length_b 13.7812(10)
_cell_length_c 18.9887(14)
_cell_measurement_reflns_used 9977
_cell_measurement_temperature 101(2)
_cell_measurement_theta_max 66.609
_cell_measurement_theta_min 4.657
_cell_volume 2102.8(3)
_computing_cell_refinement 'SAINT v8.34A (Bruker, 2013)'
_computing_data_reduction 'SAINT v8.34A (Bruker, 2013)'
_computing_molecular_graphics 'Olex2 (Dolomanov et al., 2009)'
_computing_publication_material 'Olex2 (Dolomanov et al., 2009)'
_computing_structure_refinement 'XL (Sheldrick, 2008)'
_computing_structure_solution 'ShelXS (Sheldrick, 2008)'
_diffrn_ambient_temperature 100.96
_diffrn_measured_fraction_theta_full 0.985
_diffrn_measured_fraction_theta_max 0.985
_diffrn_measurement_device_type 'Bruker APEX-II CCD'
_diffrn_measurement_method '\f and \w scans'
_diffrn_radiation_type CuK\a
_diffrn_radiation_wavelength 1.54178
_diffrn_reflns_av_R_equivalents 0.0252
_diffrn_reflns_av_unetI/netI 0.0238
_diffrn_reflns_Laue_measured_fraction_full 0.985
_diffrn_reflns_Laue_measured_fraction_max 0.985
_diffrn_reflns_limit_h_max 9
_diffrn_reflns_limit_h_min -7
_diffrn_reflns_limit_k_max 15
_diffrn_reflns_limit_k_min -16
_diffrn_reflns_limit_l_max 22
_diffrn_reflns_limit_l_min -22
_diffrn_reflns_number 12152
_diffrn_reflns_point_group_measured_fraction_full 0.947
_diffrn_reflns_point_group_measured_fraction_max 0.947
_diffrn_reflns_theta_full 66.604
_diffrn_reflns_theta_max 66.604
_diffrn_reflns_theta_min 4.657
_diffrn_standards_number 0
_exptl_absorpt_coefficient_mu 0.719
_exptl_absorpt_correction_T_max 0.7528
_exptl_absorpt_correction_T_min 0.6886
_exptl_absorpt_correction_type multi-scan
_exptl_absorpt_process_details
;
SADABS-2014/2 (Bruker,2014/2) was used for absorption correction.
wR2(int) was 0.0832 before and 0.0448 after correction.
The Ratio of minimum to maximum transmission is 0.9147.
The \l/2 correction factor is 0.00150.
;
_exptl_crystal_colour colorless
_exptl_crystal_density_diffrn 1.262
_exptl_crystal_description plate
_exptl_crystal_F_000 856
_exptl_crystal_size_max 0.225
_exptl_crystal_size_mid 0.13
_exptl_crystal_size_min 0.085
_refine_diff_density_max 0.173
_refine_diff_density_min -0.161
_refine_diff_density_rms 0.038
_refine_ls_abs_structure_details
;
 Flack x determined using 1369 quotients [(I+)-(I-)]/[(I+)+(I-)]
 (Parsons, Flack and Wagner, Acta Cryst. B69 (2013) 249-259).
;
_refine_ls_abs_structure_Flack 0.06(6)
_refine_ls_extinction_method none
_refine_ls_goodness_of_fit_ref 1.070
_refine_ls_hydrogen_treatment constr
_refine_ls_matrix_type full
_refine_ls_number_parameters 269
_refine_ls_number_reflns 3521
_refine_ls_number_restraints 0
_refine_ls_restrained_S_all 1.070
_refine_ls_R_factor_all 0.0287
_refine_ls_R_factor_gt 0.0282
_refine_ls_shift/su_max 0.000
_refine_ls_shift/su_mean 0.000
_refine_ls_structure_factor_coef Fsqd
_refine_ls_weighting_details 'w=1/[\s^2^(Fo^2^)+(0.0349P)^2^+0.4899P] where P=(Fo^2^+2Fc^2^)/3'
_refine_ls_weighting_scheme calc
_refine_ls_wR_factor_gt 0.0708
_refine_ls_wR_factor_ref 0.0712
_reflns_Friedel_coverage 0.670
_reflns_Friedel_fraction_full 0.894
_reflns_Friedel_fraction_max 0.894
_reflns_number_gt 3452
_reflns_number_total 3521
_reflns_threshold_expression 'I > 2\s(I)'
_cod_data_source_file jo6b01066_si_002.cif
_cod_data_source_block cc_1R_6R_10R_aP-2e
_cod_database_code 4036955
_shelx_space_group_comment
;
The symmetry employed for this shelxl refinement is uniquely defined
by the following loop, which should always be used as a source of
symmetry information in preference to the above space-group names.
They are only intended as comments.
;
_shelx_estimated_absorpt_t_max 0.941
_shelx_estimated_absorpt_t_min 0.855
_olex2_refinement_description
;
1. Fixed Uiso
 At 1.2 times of:
  All C(H) groups, All C(H,H) groups
 At 1.5 times of:
  All C(H,H,H) groups
2.a Ternary CH refined with riding coordinates:
 C6(H6)
2.b Secondary CH2 refined with riding coordinates:
 C4(H4A,H4B), C11(H11A,H11B)
2.c Aromatic/amide H refined with riding coordinates:
 C19(H19), C18(H18), C21(H21)
2.d Idealised Me refined as rotating group:
 C28(H28A,H28B,H28C), C12(H12A,H12B,H12C), C24(H24A,H24B,H24C), C25(H25A,H25B,
 H25C), C26(H26A,H26B,H26C), C29(H29A,H29B,H29C), C13(H13A,H13B,H13C)
;
_shelx_shelxl_version_number 2014/7
_olex2_submission_special_instructions 'No special instructions were received'

loop_
_space_group_symop_operation_xyz
'x, y, z'
'x+1/2, -y+1/2, -z'
'-x, y+1/2, -z+1/2'
'-x+1/2, -y, z+1/2'

loop_
_atom_site_label
_atom_site_type_symbol
_atom_site_fract_x
_atom_site_fract_y
_atom_site_fract_z
_atom_site_U_iso_or_equiv
_atom_site_adp_type
_atom_site_occupancy
_atom_site_site_symmetry_order
_atom_site_calc_flag
_atom_site_refinement_flags_posn
O27 O 0.71982(18) 1.06532(10) -0.07448(7) 0.0238(3) Uani 1 1 d .
O2 O 0.60924(17) 0.72422(10) 0.31179(7) 0.0205(3) Uani 1 1 d .
O15 O 0.54977(19) 0.89866(10) 0.22261(7) 0.0247(3) Uani 1 1 d .
O16 O 0.71036(18) 0.65458(10) 0.07498(7) 0.0226(3) Uani 1 1 d .
O14 O 0.1168(2) 0.64262(14) 0.29600(9) 0.0440(4) Uani 1 1 d .
N8 N 0.65089(19) 0.79216(10) 0.13949(8) 0.0159(3) Uani 1 1 d .
C28 C 0.5886(3) 1.08236(17) -0.12343(10) 0.0306(5) Uani 1 1 d .
H28A H 0.5628 1.0220 -0.1485 0.046 Uiso 1 1 calc GR
H28B H 0.6233 1.1320 -0.1574 0.046 Uiso 1 1 calc GR
H28C H 0.4895 1.1048 -0.0981 0.046 Uiso 1 1 calc GR
C20 C 0.6944(3) 0.99640(13) -0.02368(9) 0.0174(4) Uani 1 1 d .
C19 C 0.5460(3) 0.94839(13) -0.01224(10) 0.0182(4) Uani 1 1 d .
H19 H 0.4511 0.9606 -0.0407 0.022 Uiso 1 1 calc R
C18 C 0.5410(2) 0.88173(13) 0.04242(10) 0.0175(4) Uani 1 1 d .
H18 H 0.4403 0.8477 0.0513 0.021 Uiso 1 1 calc R
C17 C 0.6777(2) 0.86314(13) 0.08444(9) 0.0155(4) Uani 1 1 d .
C7 C 0.5788(2) 0.81680(13) 0.20387(9) 0.0168(4) Uani 1 1 d .
C1 C 0.5415(2) 0.72297(13) 0.24378(9) 0.0161(4) Uani 1 1 d .
C3 C 0.4954(3) 0.72347(14) 0.37124(10) 0.0221(4) Uani 1 1 d .
C4 C 0.3705(3) 0.64036(16) 0.36170(10) 0.0278(5) Uani 1 1 d .
H4A H 0.4313 0.5782 0.3572 0.033 Uiso 1 1 calc R
H4B H 0.2980 0.6362 0.4038 0.033 Uiso 1 1 calc R
C12 C 0.4068(3) 0.82125(15) 0.37724(11) 0.0251(4) Uani 1 1 d .
H12A H 0.4895 0.8730 0.3823 0.038 Uiso 1 1 calc GR
H12B H 0.3336 0.8208 0.4185 0.038 Uiso 1 1 calc GR
H12C H 0.3405 0.8327 0.3347 0.038 Uiso 1 1 calc GR
C21 C 0.8333(2) 0.97690(13) 0.01809(9) 0.0171(4) Uani 1 1 d .
H21 H 0.9340 1.0104 0.0083 0.020 Uiso 1 1 calc R
C22 C 0.8312(2) 0.91071(13) 0.07347(9) 0.0159(4) Uani 1 1 d .
C23 C 0.9927(2) 0.88983(14) 0.11450(9) 0.0174(4) Uani 1 1 d .
C24 C 1.0605(3) 0.79135(14) 0.09005(10) 0.0222(4) Uani 1 1 d .
H24A H 1.0757 0.7922 0.0389 0.033 Uiso 1 1 calc GR
H24B H 0.9814 0.7401 0.1027 0.033 Uiso 1 1 calc GR
H24C H 1.1676 0.7788 0.1130 0.033 Uiso 1 1 calc GR
C25 C 0.9651(3) 0.88922(16) 0.19482(10) 0.0235(4) Uani 1 1 d .
H25A H 1.0730 0.8906 0.2189 0.035 Uiso 1 1 calc GR
H25B H 0.9047 0.8303 0.2083 0.035 Uiso 1 1 calc GR
H25C H 0.9001 0.9464 0.2084 0.035 Uiso 1 1 calc GR
C26 C 1.1256(3) 0.96695(14) 0.09934(10) 0.0221(4) Uani 1 1 d .
H26A H 1.2255 0.9531 0.1272 0.033 Uiso 1 1 calc GR
H26B H 1.0825 1.0311 0.1120 0.033 Uiso 1 1 calc GR
H26C H 1.1538 0.9659 0.0491 0.033 Uiso 1 1 calc GR
C9 C 0.6620(2) 0.69174(13) 0.12877(9) 0.0170(4) Uani 1 1 d .
C10 C 0.6010(2) 0.64036(13) 0.19406(9) 0.0177(4) Uani 1 1 d .
C11 C 0.4178(2) 0.60615(14) 0.18436(10) 0.0232(4) Uani 1 1 d .
H11A H 0.3957 0.5407 0.2037 0.028 Uiso 1 1 calc R
H11B H 0.3772 0.6114 0.1353 0.028 Uiso 1 1 calc R
C6 C 0.3571(2) 0.69089(14) 0.23336(10) 0.0208(4) Uani 1 1 d .
H6 H 0.2915 0.7404 0.2067 0.025 Uiso 1 1 calc R
C5 C 0.2658(3) 0.65608(15) 0.29776(11) 0.0267(5) Uani 1 1 d .
C29 C 0.7263(3) 0.56747(14) 0.22138(11) 0.0246(4) Uani 1 1 d .
H29A H 0.7495 0.5192 0.1848 0.037 Uiso 1 1 calc GR
H29B H 0.6810 0.5349 0.2631 0.037 Uiso 1 1 calc GR
H29C H 0.8296 0.6011 0.2340 0.037 Uiso 1 1 calc GR
C13 C 0.6057(3) 0.70498(16) 0.43470(10) 0.0290(5) Uani 1 1 d .
H13A H 0.6661 0.6439 0.4282 0.044 Uiso 1 1 calc GR
H13B H 0.5368 0.7008 0.4772 0.044 Uiso 1 1 calc GR
H13C H 0.6855 0.7583 0.4397 0.044 Uiso 1 1 calc GR

loop_
_atom_site_aniso_label
_atom_site_aniso_U_11
_atom_site_aniso_U_22
_atom_site_aniso_U_33
_atom_site_aniso_U_23
_atom_site_aniso_U_13
_atom_site_aniso_U_12
O27 0.0275(8) 0.0251(7) 0.0188(6) 0.0091(6) -0.0045(6) -0.0052(6)
O2 0.0216(7) 0.0239(7) 0.0161(6) 0.0011(5) -0.0007(6) -0.0013(6)
O15 0.0362(8) 0.0140(6) 0.0240(6) -0.0008(5) 0.0102(6) 0.0007(6)
O16 0.0297(8) 0.0188(6) 0.0193(6) -0.0031(5) 0.0020(6) 0.0023(6)
O14 0.0246(8) 0.0642(12) 0.0431(9) 0.0083(9) 0.0017(8) -0.0149(8)
N8 0.0193(8) 0.0125(7) 0.0158(7) 0.0007(6) 0.0023(6) -0.0003(6)
C28 0.0369(13) 0.0348(12) 0.0201(9) 0.0093(9) -0.0082(9) -0.0027(10)
C20 0.0241(10) 0.0152(8) 0.0129(8) -0.0004(7) 0.0003(8) 0.0002(8)
C19 0.0195(10) 0.0179(9) 0.0171(8) -0.0018(7) -0.0023(8) 0.0009(8)
C18 0.0175(9) 0.0152(9) 0.0199(8) -0.0021(7) 0.0030(8) -0.0018(8)
C17 0.0206(9) 0.0124(8) 0.0134(8) -0.0010(7) 0.0027(8) 0.0010(7)
C7 0.0170(9) 0.0161(9) 0.0173(8) 0.0000(7) 0.0022(7) -0.0004(8)
C1 0.0181(9) 0.0151(8) 0.0151(8) 0.0008(7) -0.0005(8) -0.0025(8)
C3 0.0258(10) 0.0231(10) 0.0173(9) 0.0036(8) 0.0028(9) -0.0005(9)
C4 0.0350(12) 0.0265(10) 0.0219(9) 0.0065(8) 0.0021(10) -0.0065(9)
C12 0.0276(10) 0.0247(10) 0.0229(9) 0.0000(8) 0.0043(9) 0.0021(9)
C21 0.0186(9) 0.0166(9) 0.0160(8) -0.0011(7) 0.0013(8) -0.0042(8)
C22 0.0196(9) 0.0150(9) 0.0133(8) -0.0038(7) 0.0024(7) 0.0014(7)
C23 0.0173(9) 0.0200(9) 0.0149(9) -0.0017(7) -0.0003(7) -0.0005(8)
C24 0.0222(10) 0.0237(10) 0.0207(9) 0.0002(8) -0.0018(8) 0.0038(8)
C25 0.0233(10) 0.0311(10) 0.0160(9) -0.0013(8) -0.0026(8) -0.0002(9)
C26 0.0201(9) 0.0254(10) 0.0209(9) -0.0012(8) -0.0012(8) -0.0019(9)
C9 0.0182(9) 0.0149(8) 0.0178(9) -0.0016(7) -0.0028(8) 0.0021(8)
C10 0.0218(10) 0.0129(8) 0.0185(8) -0.0002(7) -0.0021(8) -0.0005(8)
C11 0.0243(10) 0.0205(9) 0.0249(9) 0.0018(8) -0.0053(9) -0.0057(9)
C6 0.0196(10) 0.0205(9) 0.0222(9) 0.0056(8) -0.0027(8) -0.0017(8)
C5 0.0268(11) 0.0246(10) 0.0285(10) 0.0013(8) 0.0028(9) -0.0057(9)
C29 0.0295(11) 0.0185(9) 0.0256(9) 0.0035(8) -0.0022(9) 0.0049(9)
C13 0.0392(12) 0.0294(11) 0.0185(9) 0.0024(8) -0.0036(9) 0.0014(10)

loop_
_atom_type_symbol
_atom_type_description
_atom_type_scat_dispersion_real
_atom_type_scat_dispersion_imag
_atom_type_scat_source
C C 0.0181 0.0091 'International Tables Vol C Tables 4.2.6.8 and 6.1.1.4'
H H 0.0000 0.0000 'International Tables Vol C Tables 4.2.6.8 and 6.1.1.4'
N N 0.0311 0.0180 'International Tables Vol C Tables 4.2.6.8 and 6.1.1.4'
O O 0.0492 0.0322 'International Tables Vol C Tables 4.2.6.8 and 6.1.1.4'

loop_
_geom_angle_atom_site_label_1
_geom_angle_atom_site_label_2
_geom_angle_atom_site_label_3
_geom_angle
C20 O27 C28 117.62(15)
C1 O2 C3 118.12(14)
C7 N8 C17 122.02(14)
C7 N8 C9 113.21(15)
C9 N8 C17 123.56(15)
O27 C28 H28A 109.5
O27 C28 H28B 109.5
O27 C28 H28C 109.5
H28A C28 H28B 109.5
H28A C28 H28C 109.5
H28B C28 H28C 109.5
O27 C20 C19 124.89(17)
O27 C20 C21 114.52(17)
C19 C20 C21 120.59(16)
C20 C19 H19 121.3
C20 C19 C18 117.42(18)
C18 C19 H19 121.3
C19 C18 H18 118.9
C17 C18 C19 122.13(18)
C17 C18 H18 118.9
C18 C17 N8 115.08(16)
C18 C17 C22 121.54(16)
C22 C17 N8 123.38(16)
O15 C7 N8 124.53(17)
O15 C7 C1 127.40(17)
N8 C7 C1 108.06(14)
O2 C1 C7 111.73(15)
O2 C1 C10 116.68(15)
O2 C1 C6 119.32(15)
C7 C1 C10 104.96(14)
C7 C1 C6 111.32(15)
C10 C1 C6 90.45(14)
O2 C3 C4 109.01(15)
O2 C3 C12 110.18(15)
O2 C3 C13 104.51(16)
C12 C3 C4 111.24(18)
C13 C3 C4 110.53(16)
C13 C3 C12 111.16(17)
C3 C4 H4A 109.5
C3 C4 H4B 109.5
H4A C4 H4B 108.1
C5 C4 C3 110.88(16)
C5 C4 H4A 109.5
C5 C4 H4B 109.5
C3 C12 H12A 109.5
C3 C12 H12B 109.5
C3 C12 H12C 109.5
H12A C12 H12B 109.5
H12A C12 H12C 109.5
H12B C12 H12C 109.5
C20 C21 H21 118.5
C22 C21 C20 123.08(18)
C22 C21 H21 118.5
C17 C22 C23 125.06(16)
C21 C22 C17 115.24(17)
C21 C22 C23 119.59(16)
C24 C23 C22 108.12(15)
C24 C23 C25 110.23(16)
C25 C23 C22 112.33(15)
C26 C23 C22 111.24(15)
C26 C23 C24 108.01(16)
C26 C23 C25 106.84(15)
C23 C24 H24A 109.5
C23 C24 H24B 109.5
C23 C24 H24C 109.5
H24A C24 H24B 109.5
H24A C24 H24C 109.5
H24B C24 H24C 109.5
C23 C25 H25A 109.5
C23 C25 H25B 109.5
C23 C25 H25C 109.5
H25A C25 H25B 109.5
H25A C25 H25C 109.5
H25B C25 H25C 109.5
C23 C26 H26A 109.5
C23 C26 H26B 109.5
C23 C26 H26C 109.5
H26A C26 H26B 109.5
H26A C26 H26C 109.5
H26B C26 H26C 109.5
O16 C9 N8 124.22(17)
O16 C9 C10 126.90(17)
N8 C9 C10 108.86(15)
C1 C10 C11 90.14(14)
C9 C10 C1 104.78(14)
C9 C10 C11 110.59(16)
C9 C10 C29 112.16(16)
C29 C10 C1 118.85(15)
C29 C10 C11 117.94(16)
C10 C11 H11A 113.7
C10 C11 H11B 113.7
C10 C11 C6 89.90(14)
H11A C11 H11B 110.9
C6 C11 H11A 113.7
C6 C11 H11B 113.7
C1 C6 C11 89.49(14)
C1 C6 H6 111.8
C11 C6 H6 111.8
C5 C6 C1 116.81(16)
C5 C6 C11 113.31(16)
C5 C6 H6 111.8
O14 C5 C4 123.8(2)
O14 C5 C6 120.5(2)
C4 C5 C6 115.61(17)
C10 C29 H29A 109.5
C10 C29 H29B 109.5
C10 C29 H29C 109.5
H29A C29 H29B 109.5
H29A C29 H29C 109.5
H29B C29 H29C 109.5
C3 C13 H13A 109.5
C3 C13 H13B 109.5
C3 C13 H13C 109.5
H13A C13 H13B 109.5
H13A C13 H13C 109.5
H13B C13 H13C 109.5

loop_
_geom_bond_atom_site_label_1
_geom_bond_atom_site_label_2
_geom_bond_distance
O27 C28 1.425(2)
O27 C20 1.369(2)
O2 C1 1.402(2)
O2 C3 1.453(2)
O15 C7 1.206(2)
O16 C9 1.207(2)
O14 C5 1.212(3)
N8 C17 1.448(2)
N8 C7 1.395(2)
N8 C9 1.402(2)
C28 H28A 0.9800
C28 H28B 0.9800
C28 H28C 0.9800
C20 C19 1.381(3)
C20 C21 1.395(3)
C19 H19 0.9500
C19 C18 1.387(3)
C18 H18 0.9500
C18 C17 1.382(3)
C17 C22 1.412(3)
C7 C1 1.528(2)
C1 C10 1.555(2)
C1 C6 1.558(3)
C3 C4 1.534(3)
C3 C12 1.528(3)
C3 C13 1.517(3)
C4 H4A 0.9900
C4 H4B 0.9900
C4 C5 1.493(3)
C12 H12A 0.9800
C12 H12B 0.9800
C12 H12C 0.9800
C21 H21 0.9500
C21 C22 1.392(3)
C22 C23 1.541(3)
C23 C24 1.534(3)
C23 C25 1.541(2)
C23 C26 1.534(3)
C24 H24A 0.9800
C24 H24B 0.9800
C24 H24C 0.9800
C25 H25A 0.9800
C25 H25B 0.9800
C25 H25C 0.9800
C26 H26A 0.9800
C26 H26B 0.9800
C26 H26C 0.9800
C9 C10 1.509(3)
C10 C11 1.557(3)
C10 C29 1.514(3)
C11 H11A 0.9900
C11 H11B 0.9900
C11 C6 1.571(3)
C6 H6 1.0000
C6 C5 1.505(3)
C29 H29A 0.9800
C29 H29B 0.9800
C29 H29C 0.9800
C13 H13A 0.9800
C13 H13B 0.9800
C13 H13C 0.9800

loop_
_geom_torsion_atom_site_label_1
_geom_torsion_atom_site_label_2
_geom_torsion_atom_site_label_3
_geom_torsion_atom_site_label_4
_geom_torsion
O27 C20 C19 C18 -178.89(16)
O27 C20 C21 C22 178.55(16)
O2 C1 C10 C9 -126.22(17)
O2 C1 C10 C11 122.41(17)
O2 C1 C10 C29 0.0(2)
O2 C1 C6 C11 -120.21(17)
O2 C1 C6 C5 -4.2(3)
O2 C3 C4 C5 -63.5(2)
O15 C7 C1 O2 -54.1(3)
O15 C7 C1 C10 178.58(19)
O15 C7 C1 C6 82.1(2)
O16 C9 C10 C1 -175.45(18)
O16 C9 C10 C11 -79.6(2)
O16 C9 C10 C29 54.3(3)
N8 C17 C22 C21 -179.82(15)
N8 C17 C22 C23 4.1(3)
N8 C7 C1 O2 127.24(16)
N8 C7 C1 C10 -0.12(19)
N8 C7 C1 C6 -96.60(17)
N8 C9 C10 C1 3.4(2)
N8 C9 C10 C11 99.25(17)
N8 C9 C10 C29 -126.85(17)
C28 O27 C20 C19 -6.2(3)
C28 O27 C20 C21 174.13(17)
C20 C19 C18 C17 0.1(3)
C20 C21 C22 C17 0.6(3)
C20 C21 C22 C23 176.91(17)
C19 C20 C21 C22 -1.1(3)
C19 C18 C17 N8 179.47(15)
C19 C18 C17 C22 -0.6(3)
C18 C17 C22 C21 0.2(3)
C18 C17 C22 C23 -175.86(16)
C17 N8 C7 O15 -8.5(3)
C17 N8 C7 C1 170.22(15)
C17 N8 C9 O16 7.5(3)
C17 N8 C9 C10 -171.36(16)
C17 C22 C23 C24 72.4(2)
C17 C22 C23 C25 -49.4(2)
C17 C22 C23 C26 -169.13(16)
C7 N8 C17 C18 -83.0(2)
C7 N8 C17 C22 97.1(2)
C7 N8 C9 O16 175.13(17)
C7 N8 C9 C10 -3.8(2)
C7 C1 C10 C9 -1.95(19)
C7 C1 C10 C11 -113.32(15)
C7 C1 C10 C29 124.25(18)
C7 C1 C6 C11 107.34(15)
C7 C1 C6 C5 -136.62(17)
C1 O2 C3 C4 50.9(2)
C1 O2 C3 C12 -71.4(2)
C1 O2 C3 C13 169.10(16)
C1 C10 C11 C6 1.08(14)
C1 C6 C5 O14 169.9(2)
C1 C6 C5 C4 -10.0(3)
C3 O2 C1 C7 114.54(17)
C3 O2 C1 C10 -124.72(17)
C3 O2 C1 C6 -17.7(2)
C3 C4 C5 O14 -136.8(2)
C3 C4 C5 C6 43.1(3)
C12 C3 C4 C5 58.2(2)
C21 C20 C19 C18 0.7(3)
C21 C22 C23 C24 -103.52(18)
C21 C22 C23 C25 134.64(17)
C21 C22 C23 C26 14.9(2)
C9 N8 C17 C18 83.6(2)
C9 N8 C17 C22 -96.4(2)
C9 N8 C7 O15 -176.33(18)
C9 N8 C7 C1 2.4(2)
C9 C10 C11 C6 -104.79(16)
C10 C1 C6 C11 1.08(14)
C10 C1 C6 C5 117.11(18)
C10 C11 C6 C1 -1.07(13)
C10 C11 C6 C5 -120.24(17)
C11 C6 C5 O14 -88.2(3)
C11 C6 C5 C4 91.9(2)
C6 C1 C10 C9 110.29(15)
C6 C1 C10 C11 -1.09(14)
C6 C1 C10 C29 -123.51(18)
C29 C10 C11 C6 124.27(17)
C13 C3 C4 C5 -177.82(18)
